data_4301923
loop_
_publ_author_name
'Norihisa Hoshino'
'Ayuk M. Ako'
'Annie K. Powell'
'Hiroki Oshio'

_publ_section_title
;
Molecular Magnets Containing Wheel Motifs
;
_journal_name_full 'Inorganic Chemistry'
_journal_page_first 3396
_journal_page_last 3407
_journal_paper_doi 10.1021/ic801776w
_journal_volume 48
_journal_year 2009
_chemical_formula_moiety 'C66 H78 Br6 Fe7 N6 O24 2+, (Cl 2-)2, (H2O)23'
_chemical_formula_sum 'C66 H124 Br6 Cl2 Fe7 N6 O47'
_chemical_formula_weight 2695.02
_chemical_name_common '[Fe(II)Fe(III)6(bmsae)6(OMe)6]Cl2.23H2O (7)'
_chemical_name_systematic
; 
 ? 
;
_space_group_IT_number 230
_symmetry_cell_setting cubic
_symmetry_space_group_name_Hall '-I 4bd 2c 3'
_symmetry_space_group_name_H-M 'I a -3 d'
_atom_sites_solution_hydrogens geom
_atom_sites_solution_primary direct
_atom_sites_solution_secondary difmap
_audit_creation_method SHELXL-97
_cell_angle_alpha 90.00
_cell_angle_beta 90.00
_cell_angle_gamma 90.00
_cell_formula_units_Z 16
_cell_length_a 37.3339(18)
_cell_length_b 37.3339(18)
_cell_length_c 37.3339(18)
_cell_measurement_reflns_used 998
_cell_measurement_temperature 200(2)
_cell_measurement_theta_max 24.70
_cell_measurement_theta_min 2.182
_cell_volume 52037(4)
_computing_cell_refinement 'Bruker SMART'
_computing_data_collection 'Bruker SMART'
_computing_data_reduction 'Bruker SAINT'
_computing_molecular_graphics 'Bruker SHELXTL'
_computing_publication_material 'Bruker SHELXTL'
_computing_structure_refinement 'Bruker SHELXTL'
_computing_structure_solution 'Bruker SHELXTL'
_diffrn_ambient_temperature 200(2)
_diffrn_detector_area_resol_mean 8.366
_diffrn_measured_fraction_theta_full 0.999
_diffrn_measured_fraction_theta_max 0.999
_diffrn_measurement_device_type 'CCD area detector'
_diffrn_measurement_method 'phi and omega scans'
_diffrn_radiation_monochromator graphite
_diffrn_radiation_source 'sealed tube'
_diffrn_radiation_type MoK\a
_diffrn_radiation_wavelength 0.71073
_diffrn_reflns_av_R_equivalents 0.0603
_diffrn_reflns_av_sigmaI/netI 0.0189
_diffrn_reflns_limit_h_max 44
_diffrn_reflns_limit_h_min -39
_diffrn_reflns_limit_k_max 44
_diffrn_reflns_limit_k_min -41
_diffrn_reflns_limit_l_max 44
_diffrn_reflns_limit_l_min -32
_diffrn_reflns_number 114563
_diffrn_reflns_theta_full 25.05
_diffrn_reflns_theta_max 25.05
_diffrn_reflns_theta_min 2.04
_exptl_absorpt_coefficient_mu 2.714
_exptl_absorpt_correction_T_max 0.4965
_exptl_absorpt_correction_T_min 0.3439
_exptl_absorpt_correction_type empirical
_exptl_absorpt_process_details 'Bruker SADABS'
_exptl_crystal_colour black
_exptl_crystal_density_diffrn 1.376
_exptl_crystal_density_meas 1.516
_exptl_crystal_density_method 'flotation in CCl4/MeOH'
_exptl_crystal_description block
_exptl_crystal_F_000 21824
_exptl_crystal_size_max 0.50
_exptl_crystal_size_mid 0.30
_exptl_crystal_size_min 0.30
_refine_diff_density_max 1.907
_refine_diff_density_min -1.461
_refine_diff_density_rms 0.122
_refine_ls_extinction_method none
_refine_ls_goodness_of_fit_ref 1.034
_refine_ls_hydrogen_treatment constr
_refine_ls_matrix_type full
_refine_ls_number_parameters 213
_refine_ls_number_reflns 3857
_refine_ls_number_restraints 31
_refine_ls_restrained_S_all 1.038
_refine_ls_R_factor_all 0.0918
_refine_ls_R_factor_gt 0.0720
_refine_ls_shift/su_max 0.001
_refine_ls_shift/su_mean 0.000
_refine_ls_structure_factor_coef Fsqd
_refine_ls_weighting_details 'calc w=1/[\s^2^(Fo^2^)+(0.1314P)^2^+410.2847P] where P=(Fo^2^+2Fc^2^)/3'
_refine_ls_weighting_scheme calc
_refine_ls_wR_factor_gt 0.2070
_refine_ls_wR_factor_ref 0.2328
_reflns_number_gt 2917
_reflns_number_total 3857
_reflns_threshold_expression >2sigma(I)
_cod_data_source_file ic801776w_si_001_2.cif
_cod_data_source_block xray7
_cod_depositor_comments
;
The following automatic conversions were performed:
'_symmetry_cell_setting' value 'Cubic' changed to 'cubic' according to
'/home/saulius/struct/CIF-dictionaries/cif_core.dic' dictionary named
'cif_core.dic' version 2.4.1 from 2010-06-29.

Automatic conversion script
Id: cif_fix_enum 1527 2010-12-29 10:47:43Z saulius 
;
_cod_database_code 4301923

loop_
_symmetry_equiv_pos_as_xyz
'x, y, z'
'-x+1/2, -y, z+1/2'
'-x, y+1/2, -z+1/2'
'x+1/2, -y+1/2, -z'
'z, x, y'
'z+1/2, -x+1/2, -y'
'-z+1/2, -x, y+1/2'
'-z, x+1/2, -y+1/2'
'y, z, x'
'-y, z+1/2, -x+1/2'
'y+1/2, -z+1/2, -x'
'-y+1/2, -z, x+1/2'
'y+3/4, x+1/4, -z+1/4'
'-y+3/4, -x+3/4, -z+3/4'
'y+1/4, -x+1/4, z+3/4'
'-y+1/4, x+3/4, z+1/4'
'x+3/4, z+1/4, -y+1/4'
'-x+1/4, z+3/4, y+1/4'
'-x+3/4, -z+3/4, -y+3/4'
'x+1/4, -z+1/4, y+3/4'
'z+3/4, y+1/4, -x+1/4'
'z+1/4, -y+1/4, x+3/4'
'-z+1/4, y+3/4, x+1/4'
'-z+3/4, -y+3/4, -x+3/4'
'x+1/2, y+1/2, z+1/2'
'-x+1, -y+1/2, z+1'
'-x+1/2, y+1, -z+1'
'x+1, -y+1, -z+1/2'
'z+1/2, x+1/2, y+1/2'
'z+1, -x+1, -y+1/2'
'-z+1, -x+1/2, y+1'
'-z+1/2, x+1, -y+1'
'y+1/2, z+1/2, x+1/2'
'-y+1/2, z+1, -x+1'
'y+1, -z+1, -x+1/2'
'-y+1, -z+1/2, x+1'
'y+5/4, x+3/4, -z+3/4'
'-y+5/4, -x+5/4, -z+5/4'
'y+3/4, -x+3/4, z+5/4'
'-y+3/4, x+5/4, z+3/4'
'x+5/4, z+3/4, -y+3/4'
'-x+3/4, z+5/4, y+3/4'
'-x+5/4, -z+5/4, -y+5/4'
'x+3/4, -z+3/4, y+5/4'
'z+5/4, y+3/4, -x+3/4'
'z+3/4, -y+3/4, x+5/4'
'-z+3/4, y+5/4, x+3/4'
'-z+5/4, -y+5/4, -x+5/4'
'-x, -y, -z'
'x-1/2, y, -z-1/2'
'x, -y-1/2, z-1/2'
'-x-1/2, y-1/2, z'
'-z, -x, -y'
'-z-1/2, x-1/2, y'
'z-1/2, x, -y-1/2'
'z, -x-1/2, y-1/2'
'-y, -z, -x'
'y, -z-1/2, x-1/2'
'-y-1/2, z-1/2, x'
'y-1/2, z, -x-1/2'
'-y-3/4, -x-1/4, z-1/4'
'y-3/4, x-3/4, z-3/4'
'-y-1/4, x-1/4, -z-3/4'
'y-1/4, -x-3/4, -z-1/4'
'-x-3/4, -z-1/4, y-1/4'
'x-1/4, -z-3/4, -y-1/4'
'x-3/4, z-3/4, y-3/4'
'-x-1/4, z-1/4, -y-3/4'
'-z-3/4, -y-1/4, x-1/4'
'-z-1/4, y-1/4, -x-3/4'
'z-1/4, -y-3/4, -x-1/4'
'z-3/4, y-3/4, x-3/4'
'-x+1/2, -y+1/2, -z+1/2'
'x, y+1/2, -z'
'x+1/2, -y, z'
'-x, y, z+1/2'
'-z+1/2, -x+1/2, -y+1/2'
'-z, x, y+1/2'
'z, x+1/2, -y'
'z+1/2, -x, y'
'-y+1/2, -z+1/2, -x+1/2'
'y+1/2, -z, x'
'-y, z, x+1/2'
'y, z+1/2, -x'
'-y-1/4, -x+1/4, z+1/4'
'y-1/4, x-1/4, z-1/4'
'-y+1/4, x+1/4, -z-1/4'
'y+1/4, -x-1/4, -z+1/4'
'-x-1/4, -z+1/4, y+1/4'
'x+1/4, -z-1/4, -y+1/4'
'x-1/4, z-1/4, y-1/4'
'-x+1/4, z+1/4, -y-1/4'
'-z-1/4, -y+1/4, x+1/4'
'-z+1/4, y+1/4, -x-1/4'
'z+1/4, -y-1/4, -x+1/4'
'z-1/4, y-1/4, x-1/4'

loop_
_atom_site_label
_atom_site_type_symbol
_atom_site_fract_x
_atom_site_fract_y
_atom_site_fract_z
_atom_site_U_iso_or_equiv
_atom_site_adp_type
_atom_site_occupancy
_atom_site_symmetry_multiplicity
_atom_site_calc_flag
_atom_site_refinement_flags
_atom_site_disorder_assembly
_atom_site_disorder_group
Fe1 Fe 0.17944(2) 0.28494(2) 0.28336(2) 0.0356(3) Uani 1 1 d . . .
Fe2 Fe 0.2500 0.2500 0.2500 0.0324(5) Uani 1 6 d S . .
Br1 Br 0.00355(2) 0.34877(4) 0.35198(4) 0.1274(6) Uani 1 1 d . . .
O1 O 0.15484(11) 0.30574(12) 0.32188(11) 0.0469(10) Uani 1 1 d . . .
O2 O 0.19865(10) 0.27083(9) 0.23293(9) 0.0347(9) Uani 1 1 d . . .
O3 O 0.13773(13) 0.32686(12) 0.38591(13) 0.0573(12) Uani 1 1 d . . .
O4 O 0.20333(10) 0.32909(10) 0.26656(10) 0.0392(9) Uani 1 1 d . . .
N1 N 0.13259(12) 0.28756(12) 0.25339(14) 0.0415(11) Uani 1 1 d . . .
C1 C 0.12106(16) 0.31475(14) 0.32701(17) 0.0437(14) Uani 1 1 d . . .
C2 C 0.11097(18) 0.32656(15) 0.36168(19) 0.0493(16) Uani 1 1 d . . .
C3 C 0.07650(19) 0.33647(18) 0.3686(2) 0.062(2) Uani 1 1 d . . .
H3 H 0.0699 0.3446 0.3918 0.075 Uiso 1 1 calc R . .
C4 C 0.0514(2) 0.3346(2) 0.3418(3) 0.076(2) Uani 1 1 d . . .
C5 C 0.05954(18) 0.3236(2) 0.3078(2) 0.069(2) Uani 1 1 d . . .
H5 H 0.0417 0.3232 0.2897 0.083 Uiso 1 1 calc R . .
C6 C 0.09532(17) 0.31260(17) 0.30018(19) 0.0510(16) Uani 1 1 d . . .
C7 C 0.10253(16) 0.29977(17) 0.26445(19) 0.0507(16) Uani 1 1 d . . .
H7 H 0.0834 0.3004 0.2477 0.061 Uiso 1 1 calc R . .
C8 C 0.13633(17) 0.27538(17) 0.21599(17) 0.0481(15) Uani 1 1 d . . .
H12 H 0.1377 0.2963 0.1997 0.058 Uiso 1 1 calc R . .
H13 H 0.1154 0.2607 0.2091 0.058 Uiso 1 1 calc R . .
C9 C 0.17058(15) 0.25314(16) 0.21315(16) 0.0432(13) Uani 1 1 d . . .
H9A H 0.1665 0.2289 0.2231 0.052 Uiso 1 1 calc R . .
H9B H 0.1777 0.2507 0.1877 0.052 Uiso 1 1 calc R . .
C10 C 0.1294(3) 0.3384(2) 0.4215(2) 0.074(2) Uani 1 1 d . . .
H10A H 0.1103 0.3233 0.4314 0.112 Uiso 1 1 calc R . .
H10B H 0.1213 0.3634 0.4210 0.112 Uiso 1 1 calc R . .
H10C H 0.1508 0.3364 0.4366 0.112 Uiso 1 1 calc R . .
C11 C 0.1977(2) 0.36345(18) 0.2817(2) 0.068(2) Uani 1 1 d . . .
H11A H 0.1877 0.3608 0.3059 0.102 Uiso 1 1 calc R . .
H11B H 0.1809 0.3770 0.2667 0.102 Uiso 1 1 calc R . .
H11C H 0.2205 0.3763 0.2831 0.102 Uiso 1 1 calc R . .
Cl1 Cl 0.2285(13) 0.5434(7) 0.2253(7) 0.45(3) Uani 0.33 1 d P . .
O1S O 0.2608(10) 0.5108(10) 0.1250 0.53(3) Uani 1 2 d SU . .
O2S O 0.2954(8) 0.4736(7) 0.2128(9) 0.48(2) Uani 1 1 d U . .
O3S O 0.2832(11) 0.6117(8) 0.1638(11) 0.54(3) Uani 1 1 d DU . .
O4S O 0.2754(18) 0.6388(17) 0.0951(13) 0.82(4) Uani 1 1 d DU . .
O5S O 0.1039(18) 0.3961(18) 0.6039(18) 0.91(7) Uani 1 3 d SU . .

loop_
_atom_site_aniso_label
_atom_site_aniso_U_11
_atom_site_aniso_U_22
_atom_site_aniso_U_33
_atom_site_aniso_U_23
_atom_site_aniso_U_13
_atom_site_aniso_U_12
Fe1 0.0325(5) 0.0375(5) 0.0370(5) 0.0098(3) 0.0116(3) 0.0119(3)
Fe2 0.0324(5) 0.0324(5) 0.0324(5) 0.0100(5) 0.0100(5) 0.0100(5)
Br1 0.0435(5) 0.1776(13) 0.1612(12) -0.0721(9) 0.0339(6) 0.0188(6)
O1 0.041(2) 0.054(3) 0.046(2) 0.0057(19) 0.0158(18) 0.0178(19)
O2 0.0331(19) 0.0351(19) 0.0358(19) 0.0094(15) 0.0089(15) 0.0076(15)
O3 0.066(3) 0.052(3) 0.054(3) -0.003(2) 0.025(2) 0.008(2)
O4 0.045(2) 0.0318(19) 0.041(2) 0.0047(16) 0.0136(17) 0.0117(17)
N1 0.034(3) 0.040(3) 0.051(3) 0.008(2) 0.008(2) 0.009(2)
C1 0.040(3) 0.030(3) 0.061(4) 0.004(3) 0.023(3) 0.006(2)
C2 0.052(4) 0.030(3) 0.067(4) 0.000(3) 0.026(3) 0.001(3)
C3 0.056(4) 0.046(4) 0.085(5) -0.016(4) 0.038(4) -0.002(3)
C4 0.039(4) 0.074(5) 0.115(7) -0.024(5) 0.034(4) 0.008(3)
C5 0.031(3) 0.078(5) 0.099(6) -0.016(4) 0.013(4) 0.009(3)
C6 0.039(3) 0.048(4) 0.066(4) 0.002(3) 0.016(3) 0.011(3)
C7 0.036(3) 0.048(4) 0.068(4) 0.009(3) 0.001(3) 0.008(3)
C8 0.042(3) 0.052(4) 0.050(4) 0.006(3) 0.001(3) 0.006(3)
C9 0.040(3) 0.044(3) 0.045(3) 0.003(3) 0.003(2) 0.007(3)
C10 0.096(6) 0.068(5) 0.059(4) -0.008(4) 0.035(4) 0.000(4)
C11 0.096(6) 0.043(4) 0.064(4) 0.000(3) 0.031(4) 0.014(4)
Cl1 0.94(9) 0.19(2) 0.21(2) -0.051(17) -0.03(3) 0.21(4)
O1S 0.49(3) 0.49(3) 0.61(6) -0.18(4) 0.18(4) -0.01(5)
O2S 0.53(3) 0.34(3) 0.58(4) -0.22(3) 0.25(3) -0.28(3)
O3S 0.59(5) 0.45(4) 0.58(5) -0.23(4) 0.30(4) -0.02(4)
O4S 0.91(8) 0.70(7) 0.85(8) -0.14(6) 0.14(7) 0.27(6)
O5S 0.91(7) 0.91(7) 0.91(7) 0.02(5) -0.02(5) 0.02(5)

loop_
_atom_type_symbol
_atom_type_description
_atom_type_scat_dispersion_real
_atom_type_scat_dispersion_imag
_atom_type_scat_source
C C 0.0033 0.0016 'International Tables Vol C Tables 4.2.6.8 and 6.1.1.4'
H H 0.0000 0.0000 'International Tables Vol C Tables 4.2.6.8 and 6.1.1.4'
Br Br -0.2901 2.4595 'International Tables Vol C Tables 4.2.6.8 and 6.1.1.4'
Cl Cl 0.1484 0.1585 'International Tables Vol C Tables 4.2.6.8 and 6.1.1.4'
Fe Fe 0.3463 0.8444 'International Tables Vol C Tables 4.2.6.8 and 6.1.1.4'
N N 0.0061 0.0033 'International Tables Vol C Tables 4.2.6.8 and 6.1.1.4'
O O 0.0106 0.0060 'International Tables Vol C Tables 4.2.6.8 and 6.1.1.4'

loop_
_geom_angle_atom_site_label_1
_geom_angle_atom_site_label_2
_geom_angle_atom_site_label_3
_geom_angle
_geom_angle_site_symmetry_1
_geom_angle_site_symmetry_3
_geom_angle_publ_flag
O1 Fe1 O4 96.84(17) . . ?
O1 Fe1 O4 97.39(17) . 81 ?
O4 Fe1 O4 161.31(19) . 81 ?
O1 Fe1 N1 88.92(19) . . ?
O4 Fe1 N1 99.76(17) . . ?
O4 Fe1 N1 92.56(17) 81 . ?
O1 Fe1 O2 165.24(16) . . ?
O4 Fe1 O2 76.62(15) . . ?
O4 Fe1 O2 92.08(15) 81 . ?
N1 Fe1 O2 79.34(17) . . ?
O1 Fe1 O2 108.78(17) . 81 ?
O4 Fe1 O2 88.14(15) . 81 ?
O4 Fe1 O2 75.84(14) 81 81 ?
N1 Fe1 O2 159.74(17) . 81 ?
O2 Fe1 O2 84.5(2) . 81 ?
O2 Fe2 O2 80.60(12) 9 77 ?
O2 Fe2 O2 99.40(12) 9 . ?
O2 Fe2 O2 80.60(12) 77 . ?
O2 Fe2 O2 80.60(12) 9 73 ?
O2 Fe2 O2 99.40(12) 77 73 ?
O2 Fe2 O2 180.0(2) . 73 ?
O2 Fe2 O2 99.40(12) 9 5 ?
O2 Fe2 O2 180.00(9) 77 5 ?
O2 Fe2 O2 99.40(12) . 5 ?
O2 Fe2 O2 80.60(12) 73 5 ?
O2 Fe2 O2 180.000(1) 9 81 ?
O2 Fe2 O2 99.40(12) 77 81 ?
O2 Fe2 O2 80.60(12) . 81 ?
O2 Fe2 O2 99.40(12) 73 81 ?
O2 Fe2 O2 80.60(12) 5 81 ?
C1 O1 Fe1 133.3(4) . . ?
C9 O2 Fe1 109.2(3) . . ?
C9 O2 Fe1 118.6(3) . 77 ?
Fe1 O2 Fe1 100.09(15) . 77 ?
C9 O2 Fe2 129.0(3) . . ?
Fe1 O2 Fe2 97.45(15) . . ?
Fe1 O2 Fe2 97.41(15) 77 . ?
C2 O3 C10 117.6(6) . . ?
C11 O4 Fe1 124.1(4) . . ?
C11 O4 Fe1 124.2(4) . 77 ?
Fe1 O4 Fe1 106.42(18) . 77 ?
C7 N1 C8 119.9(5) . . ?
C7 N1 Fe1 125.5(5) . . ?
C8 N1 Fe1 114.5(3) . . ?
O1 C1 C6 122.8(6) . . ?
O1 C1 C2 117.8(6) . . ?
C6 C1 C2 119.4(6) . . ?
O3 C2 C3 124.7(6) . . ?
O3 C2 C1 114.7(5) . . ?
C3 C2 C1 120.6(7) . . ?
C2 C3 C4 119.5(7) . . ?
C2 C3 H3 120.3 . . ?
C4 C3 H3 120.3 . . ?
C5 C4 C3 122.7(6) . . ?
C5 C4 Br1 118.5(7) . . ?
C3 C4 Br1 118.8(6) . . ?
C4 C5 C6 118.6(8) . . ?
C4 C5 H5 120.7 . . ?
C6 C5 H5 120.7 . . ?
C1 C6 C5 119.1(7) . . ?
C1 C6 C7 123.8(5) . . ?
C5 C6 C7 117.1(7) . . ?
N1 C7 C6 125.5(6) . . ?
N1 C7 H7 117.3 . . ?
C6 C7 H7 117.3 . . ?
N1 C8 C9 108.2(5) . . ?
N1 C8 H12 110.1 . . ?
C9 C8 H12 110.1 . . ?
N1 C8 H13 110.1 . . ?
C9 C8 H13 110.1 . . ?
H12 C8 H13 108.4 . . ?
O2 C9 C8 108.9(5) . . ?
O2 C9 H9A 109.9 . . ?
C8 C9 H9A 109.9 . . ?
O2 C9 H9B 109.9 . . ?
C8 C9 H9B 109.9 . . ?
H9A C9 H9B 108.3 . . ?
O3 C10 H10A 109.5 . . ?
O3 C10 H10B 109.5 . . ?
H10A C10 H10B 109.5 . . ?
O3 C10 H10C 109.5 . . ?
H10A C10 H10C 109.5 . . ?
H10B C10 H10C 109.5 . . ?
O4 C11 H11A 109.5 . . ?
O4 C11 H11B 109.5 . . ?
H11A C11 H11B 109.5 . . ?
O4 C11 H11C 109.5 . . ?
H11A C11 H11C 109.5 . . ?
H11B C11 H11C 109.5 . . ?

loop_
_geom_bond_atom_site_label_1
_geom_bond_atom_site_label_2
_geom_bond_distance
_geom_bond_site_symmetry_2
_geom_bond_publ_flag
Fe1 O1 1.875(4) . ?
Fe1 O4 1.976(4) . ?
Fe1 O4 2.011(4) 81 ?
Fe1 N1 2.079(5) . ?
Fe1 O2 2.082(3) . ?
Fe1 O2 2.084(3) 81 ?
Fe2 O2 2.165(4) 9 ?
Fe2 O2 2.165(4) 77 ?
Fe2 O2 2.165(4) . ?
Fe2 O2 2.165(4) 73 ?
Fe2 O2 2.165(4) 5 ?
Fe2 O2 2.165(4) 81 ?
Br1 C4 1.902(7) . ?
O1 C1 1.319(7) . ?
O2 C9 1.442(7) . ?
O2 Fe1 2.084(3) 77 ?
O3 C2 1.348(8) . ?
O3 C10 1.432(8) . ?
O4 C11 1.418(7) . ?
O4 Fe1 2.011(4) 77 ?
N1 C7 1.280(7) . ?
N1 C8 1.475(8) . ?
C1 C6 1.391(10) . ?
C1 C2 1.418(9) . ?
C2 C3 1.364(9) . ?
C3 C4 1.372(12) . ?
C3 H3 0.9500 . ?
C4 C5 1.369(12) . ?
C5 C6 1.426(9) . ?
C5 H5 0.9500 . ?
C6 C7 1.443(9) . ?
C7 H7 0.9500 . ?
C8 C9 1.528(8) . ?
C8 H12 0.9900 . ?
C8 H13 0.9900 . ?
C9 H9A 0.9900 . ?
C9 H9B 0.9900 . ?
C10 H10A 0.9800 . ?
C10 H10B 0.9800 . ?
C10 H10C 0.9800 . ?
C11 H11A 0.9800 . ?
C11 H11B 0.9800 . ?
C11 H11C 0.9800 . ?
